data_1514769
loop_
_publ_author_name
'Tate, Brandon K.'
'Wyss, Chelsea M.'
'Bacsa, John'
'Kluge, Kelly'
'Gelbaum, Leslie'
'Sadighi, Joseph P.'

_publ_section_title
;
 A dinuclear silver hydride and an umpolung reaction of CO2
;
_journal_issue 8
_journal_name_full 'Chemical Science'
_journal_page_first 3068
_journal_paper_doi 10.1039/c3sc50896j
_journal_volume 4
_journal_year 2013
_chemical_formula_moiety '(C27 H76 N2)2 Ag2, (C H9 O), C F3 O3 S, 2(C4 H8 O)'
_chemical_formula_sum 'C67 H101 Ag2 F3 N4 O6 S'
_chemical_formula_weight 1363.33
_chemical_name_systematic
;
?
;
_space_group_crystal_system triclinic
_space_group_IT_number 2
_symmetry_cell_setting triclinic
_symmetry_Int_Tables_number 2
_symmetry_space_group_name_Hall '-P 1'
_symmetry_space_group_name_H-M 'P -1'
_atom_sites_solution_hydrogens geom
_atom_sites_solution_primary iterative
_audit_creation_date 2013-03-25
_audit_creation_method
;
Olex2 1.2-beta
(compiled Mar 21 2013 11:17:50, GUI svn.r4438)
;
_cell_angle_alpha 74.8830(10)
_cell_angle_beta 79.9550(10)
_cell_angle_gamma 76.1030(10)
_cell_formula_units_Z 2
_cell_length_a 10.5882(11)
_cell_length_b 16.8592(17)
_cell_length_c 20.800(2)
_cell_measurement_reflns_used 9888
_cell_measurement_temperature 173(2)
_cell_measurement_theta_max 30.980
_cell_measurement_theta_min 2.348
_cell_volume 3454.7(6)
_computing_cell_refinement 'SAINT v7.68A (Bruker, 2009)'
_computing_data_collection 'APEX2 v2011.2-4 (Bruker, 2011)'
_computing_data_reduction 'SAINT v8.27A (Bruker, 2012)'
_computing_molecular_graphics
;
O. V. Dolomanov, L. J. Bourhis, R. J. Gildea, J. A. K. Howard and H. Puschmann,
OLEX2: a complete structure solution, refinement and analysis program.
J. Appl. Cryst. (2009). 42, 339-341.
;
_computing_publication_material
;
O. V. Dolomanov, L. J. Bourhis, R. J. Gildea, J. A. K. Howard and H. Puschmann,
OLEX2: a complete structure solution, refinement and analysis program.
J. Appl. Cryst. (2009). 42, 339-341.
;
_computing_structure_refinement
;
SHELXL, G.M. Sheldrick, Acta Cryst.
(2008). A64, 112-122
;
_computing_structure_solution 'SUPERFLIP, J. Appl. Cryst. (2007) 40, 786-790'
_diffrn_ambient_temperature 173(2)
_diffrn_detector_area_resol_mean 512
_diffrn_measured_fraction_theta_full 1.000
_diffrn_measured_fraction_theta_max 0.977
_diffrn_measurement_device_type 'Bruker APEX-II CCD'
_diffrn_measurement_method '\f and \w scans'
_diffrn_radiation_monochromator graphite
_diffrn_radiation_type MoK\a
_diffrn_radiation_wavelength 0.71073
_diffrn_reflns_av_R_equivalents 0.0377
_diffrn_reflns_av_unetI/netI 0.0614
_diffrn_reflns_Laue_measured_fraction_full 1.000
_diffrn_reflns_Laue_measured_fraction_max 0.977
_diffrn_reflns_limit_h_max 15
_diffrn_reflns_limit_h_min -15
_diffrn_reflns_limit_k_max 25
_diffrn_reflns_limit_k_min -25
_diffrn_reflns_limit_l_max 31
_diffrn_reflns_limit_l_min -31
_diffrn_reflns_number 53022
_diffrn_reflns_point_group_measured_fraction_full 1.000
_diffrn_reflns_point_group_measured_fraction_max 0.977
_diffrn_reflns_theta_full 25.242
_diffrn_reflns_theta_max 32.105
_diffrn_reflns_theta_min 1.810
_diffrn_source 'fine-focus sealed tube'
_diffrn_standards_number 0
_exptl_absorpt_coefficient_mu 0.655
_exptl_absorpt_correction_T_max 1.0000
_exptl_absorpt_correction_T_min 0.7507
_exptl_absorpt_correction_type numerical
_exptl_absorpt_process_details
;
SADABS-2012/1 (Bruker,2012) was used for absorption correction.
wR2(int) was 0.0525 before and 0.0429 after correction.
The Ratio of minimum to maximum transmission is 0.7507.
The \l/2 correction factor is 0.0015.
;
_exptl_crystal_colour colourless
_exptl_crystal_colour_primary colourless
_exptl_crystal_density_diffrn 1.311
_exptl_crystal_description prism
_exptl_crystal_F_000 1432
_exptl_crystal_size_max 0.678
_exptl_crystal_size_mid 0.264
_exptl_crystal_size_min 0.173
_refine_diff_density_max 1.741
_refine_diff_density_min -0.764
_refine_diff_density_rms 0.106
_refine_ls_extinction_method none
_refine_ls_goodness_of_fit_ref 1.022
_refine_ls_hydrogen_treatment constr
_refine_ls_matrix_type full
_refine_ls_number_parameters 807
_refine_ls_number_reflns 23653
_refine_ls_number_restraints 102
_refine_ls_restrained_S_all 1.031
_refine_ls_R_factor_all 0.0859
_refine_ls_R_factor_gt 0.0514
_refine_ls_shift/su_max 0.003
_refine_ls_shift/su_mean 0.000
_refine_ls_structure_factor_coef Fsqd
_refine_ls_weighting_details
;
w=1/[\s^2^(Fo^2^)+(0.0681P)^2^+1.2083P]
where P=(Fo^2^+2Fc^2^)/3
;
_refine_ls_weighting_scheme calc
_refine_ls_wR_factor_gt 0.1206
_refine_ls_wR_factor_ref 0.1399
_reflns_Friedel_coverage 0.000
_reflns_number_gt 15943
_reflns_number_total 23653
_reflns_threshold_expression 'I > 2\s(I)'
_cod_data_source_file c3sc50896j.txt
_cod_data_source_block sipr2ag2
_cod_database_code 1514769
_olex2_refinement_description
;
1. Fixed Uiso
At 1.2 times of:
All C(H) groups, All C(H,H) groups
At 1.5 times of:
All C(H,H,H) groups
2. Restrained distances
C7S-C6S = C8S-C7S = C9S-C8S
1.52 with sigma of 0.02
C7S'-C6S' = C8S'-C7S' = C9S'-C8S'
1.52 with sigma of 0.01
O2S'-C9S' = O2S'-C6S'
1.442 with sigma of 0.02
O2S'-C6S' = O2S'-C9S' = O2S-C9S = O2S-C6S
1.442 with sigma of 0.02
3. Uiso/Uaniso restraints and constraints
Uanis(O2S) = Uanis(O2S')
4. Others
Sof(O2S)=Sof(C6S)=Sof(C7S)=Sof(C8S)=Sof(C9S)=1-Sof(C6S)=1-Sof(C6S)=1-Sof(C6S)=
1-Sof(C6S)=1-Sof(C6S)
5.a Ternary CH refined with riding coordinates:
C4(H4), C11(H11), C18(H18), C25(H25), C35(H35), C42(H42), C49(H49), C56(H56)
5.b Secondary CH2 refined with riding coordinates:
C14(H14A,H14B), C15(H15A,H15B), C45(H45A,H45B), C46(H46A,H46B), C2S(H2SA,
H2SB), C3S(H3SA,H3SB), C4S(H4SA,H4SB), C5S(H5SA,H5SB)
5.c Aromatic/amide H refined with riding coordinates:
C7(H7), C8(H8), C9(H9), C21(H21), C22(H22), C23(H23), C38(H38), C39(H39),
C52(H52), C53(H53), C54(H54), C40(H40)
5.d Idealised Me refined as rotating group:
C5(H5A,H5B,H5C), C6(H6A,H6B,H6C), C12(H12A,H12B,H12C), C13(H13A,H13B,H13C),
C19(H19A,H19B,H19C), C20(H20A,H20B,H20C), C26(H26A,H26B,H26C), C27(H27A,H27B,
H27C), C29(H29A,H29B,H29C), C30(H30A,H30B,H30C), C31(H31A,H31B,H31C), C36(H36A,
H36B,H36C), C37(H37A,H37B,H37C), C43(H43A,H43B,H43C), C44(H44A,H44B,H44C),
C50(H50A,H50B,H50C), C51(H51A,H51B,H51C), C57(H57A,H57B,H57C), C58(H58A,H58B,
H58C)
;
_shelx_estimated_absorpt_t_max 0.895
_shelx_estimated_absorpt_t_min 0.665
_shelx_space_group_comment
;
The symmetry employed for this shelxl refinement is uniquely defined
by the following loop, which should always be used as a source of
symmetry information in preference to the above space-group names.
They are only intended as comments.
;
_shelxl_version_number 2012-9

loop_
_space_group_symop_operation_xyz
'x, y, z'
'-x, -y, -z'

loop_
_atom_site_label
_atom_site_type_symbol
_atom_site_fract_x
_atom_site_fract_y
_atom_site_fract_z
_atom_site_U_iso_or_equiv
_atom_site_adp_type
_atom_site_occupancy
_atom_site_site_symmetry_order
_atom_site_calc_flag
_atom_site_refinement_flags_posn
_atom_site_refinement_flags_adp
_atom_site_refinement_flags_occupancy
_atom_site_disorder_assembly
_atom_site_disorder_group
C1 C 0.1566(2) 0.50049(15) 0.26754(12) 0.0216(5) Uani 1 1 d . . . . .
C2 C 0.1640(3) 0.44244(15) 0.38938(12) 0.0232(5) Uani 1 1 d . . . . .
C3 C 0.0615(3) 0.40591(16) 0.42781(13) 0.0267(5) Uani 1 1 d . . . . .
C4 C -0.0742(3) 0.42713(19) 0.40650(16) 0.0333(6) Uani 1 1 d . . . . .
H4 H -0.0795 0.4774 0.3697 0.040 Uiso 1 1 calc R U . . .
C5 C -0.0956(4) 0.3558(3) 0.3796(3) 0.0676(12) Uani 1 1 d . . . . .
H5A H -0.0308 0.3474 0.3422 0.101 Uiso 1 1 calc R U . . .
H5B H -0.1814 0.3700 0.3655 0.101 Uiso 1 1 calc R U . . .
H5C H -0.0879 0.3052 0.4143 0.101 Uiso 1 1 calc R U . . .
C6 C -0.1798(3) 0.4467(3) 0.4625(2) 0.0552(10) Uani 1 1 d . . . . .
H6A H -0.1784 0.3979 0.4988 0.083 Uiso 1 1 calc R U . . .
H6B H -0.2638 0.4628 0.4461 0.083 Uiso 1 1 calc R U . . .
H6C H -0.1643 0.4919 0.4781 0.083 Uiso 1 1 calc R U . . .
C7 C 0.0881(3) 0.34648(18) 0.48671(14) 0.0322(6) Uani 1 1 d . . . . .
H7 H 0.0211 0.3222 0.5135 0.039 Uiso 1 1 calc R U . . .
C8 C 0.2120(3) 0.32296(18) 0.50618(14) 0.0354(7) Uani 1 1 d . . . . .
H8 H 0.2283 0.2829 0.5457 0.042 Uiso 1 1 calc R U . . .
C9 C 0.3124(3) 0.35908(19) 0.46692(15) 0.0348(6) Uani 1 1 d . . . . .
H9 H 0.3958 0.3426 0.4804 0.042 Uiso 1 1 calc R U . . .
C10 C 0.2912(3) 0.41970(17) 0.40761(13) 0.0285(5) Uani 1 1 d . . . . .
C11 C 0.4038(3) 0.4579(2) 0.36650(16) 0.0388(7) Uani 1 1 d . . . . .
H11 H 0.3694 0.5011 0.3285 0.047 Uiso 1 1 calc R U . . .
C12 C 0.4612(4) 0.5002(3) 0.4079(2) 0.0681(12) Uani 1 1 d . . . . .
H12A H 0.3930 0.5406 0.4255 0.102 Uiso 1 1 calc R U . . .
H12B H 0.5274 0.5280 0.3800 0.102 Uiso 1 1 calc R U . . .
H12C H 0.4994 0.4586 0.4443 0.102 Uiso 1 1 calc R U . . .
C13 C 0.5087(3) 0.3921(3) 0.3386(2) 0.0589(11) Uani 1 1 d . . . . .
H13A H 0.5462 0.3501 0.3749 0.088 Uiso 1 1 calc R U . . .
H13B H 0.5759 0.4185 0.3102 0.088 Uiso 1 1 calc R U . . .
H13C H 0.4700 0.3664 0.3130 0.088 Uiso 1 1 calc R U . . .
C14 C 0.0666(3) 0.59377(16) 0.33741(13) 0.0290(6) Uani 1 1 d . . . . .
H14A H 0.1268 0.6240 0.3460 0.035 Uiso 1 1 calc R U . . .
H14B H -0.0063 0.5928 0.3729 0.035 Uiso 1 1 calc R U . . .
C15 C 0.0196(3) 0.63202(17) 0.26880(13) 0.0284(6) Uani 1 1 d . . . . .
H15A H -0.0735 0.6348 0.2706 0.034 Uiso 1 1 calc R U . . .
H15B H 0.0380 0.6878 0.2505 0.034 Uiso 1 1 calc R U . . .
C16 C 0.0988(3) 0.58795(15) 0.15850(13) 0.0236(5) Uani 1 1 d . . . . .
C17 C 0.0134(3) 0.55585(18) 0.13231(15) 0.0312(6) Uani 1 1 d . . . . .
C18 C -0.0811(3) 0.5038(2) 0.17601(17) 0.0426(7) Uani 1 1 d . . . . .
H18 H -0.0806 0.5060 0.2226 0.051 Uiso 1 1 calc R U . . .
C19 C -0.0397(4) 0.4119(2) 0.1718(2) 0.0579(10) Uani 1 1 d . . . . .
H19A H -0.0362 0.4081 0.1262 0.087 Uiso 1 1 calc R U . . .
H19B H -0.1021 0.3809 0.1998 0.087 Uiso 1 1 calc R U . . .
H19C H 0.0452 0.3888 0.1866 0.087 Uiso 1 1 calc R U . . .
C20 C -0.2223(4) 0.5395(3) 0.1583(3) 0.0682(12) Uani 1 1 d . . . . .
H20A H -0.2466 0.5977 0.1598 0.102 Uiso 1 1 calc R U . . .
H20B H -0.2811 0.5090 0.1901 0.102 Uiso 1 1 calc R U . . .
H20C H -0.2272 0.5339 0.1141 0.102 Uiso 1 1 calc R U . . .
C21 C 0.0187(3) 0.5736(2) 0.06246(16) 0.0395(7) Uani 1 1 d . . . . .
H21 H -0.0354 0.5524 0.0435 0.047 Uiso 1 1 calc R U . . .
C22 C 0.1016(3) 0.6215(2) 0.02141(15) 0.0419(8) Uani 1 1 d . . . . .
H22 H 0.1029 0.6325 -0.0249 0.050 Uiso 1 1 calc R U . . .
C23 C 0.1837(3) 0.65389(19) 0.04815(14) 0.0356(7) Uani 1 1 d . . . . .
H23 H 0.2391 0.6867 0.0197 0.043 Uiso 1 1 calc R U . . .
C24 C 0.1842(3) 0.63774(16) 0.11740(13) 0.0263(5) Uani 1 1 d . . . . .
C25 C 0.2778(3) 0.67106(18) 0.14609(15) 0.0325(6) Uani 1 1 d . . . . .
H25 H 0.2485 0.6659 0.1941 0.039 Uiso 1 1 calc R U . . .
C26 C 0.4151(3) 0.6173(2) 0.1390(2) 0.0516(9) Uani 1 1 d . . . . .
H26A H 0.4138 0.5606 0.1633 0.077 Uiso 1 1 calc R U . . .
H26B H 0.4739 0.6391 0.1569 0.077 Uiso 1 1 calc R U . . .
H26C H 0.4442 0.6184 0.0925 0.077 Uiso 1 1 calc R U . . .
C27 C 0.2788(4) 0.7630(2) 0.1146(2) 0.0520(9) Uani 1 1 d . . . . .
H27A H 0.3110 0.7696 0.0679 0.078 Uiso 1 1 calc R U . . .
H27B H 0.3346 0.7819 0.1366 0.078 Uiso 1 1 calc R U . . .
H27C H 0.1913 0.7956 0.1195 0.078 Uiso 1 1 calc R U . . .
C28 C 0.4422(4) 0.35089(19) 0.10334(16) 0.0437(8) Uani 1 1 d . . . . .
C29 C 0.4796(4) 0.2754(2) 0.07175(16) 0.0500(9) Uani 1 1 d . . . . .
H29A H 0.4083 0.2464 0.0818 0.075 Uiso 1 1 calc R U . . .
H29B H 0.5559 0.2382 0.0894 0.075 Uiso 1 1 calc R U . . .
H29C H 0.4981 0.2940 0.0240 0.075 Uiso 1 1 calc R U . . .
C30 C 0.3306(4) 0.4139(3) 0.07187(18) 0.0663(13) Uani 1 1 d . . . . .
H30A H 0.3569 0.4334 0.0249 0.099 Uiso 1 1 calc R U . . .
H30B H 0.3068 0.4605 0.0931 0.099 Uiso 1 1 calc R U . . .
H30C H 0.2567 0.3880 0.0775 0.099 Uiso 1 1 calc R U . . .
C31 C 0.5605(5) 0.3916(3) 0.0950(2) 0.0748(14) Uani 1 1 d . . . . .
H31A H 0.6341 0.3497 0.1110 0.112 Uiso 1 1 calc R U . . .
H31B H 0.5398 0.4341 0.1204 0.112 Uiso 1 1 calc R U . . .
H31C H 0.5817 0.4165 0.0485 0.112 Uiso 1 1 calc R U . . .
C32 C 0.6046(2) 0.09084(15) 0.26691(12) 0.0211(5) Uani 1 1 d . . . . .
C33 C 0.6295(2) 0.04183(15) 0.16409(12) 0.0221(5) Uani 1 1 d . . . . .
C34 C 0.7386(3) 0.06152(16) 0.11987(13) 0.0267(5) Uani 1 1 d . . . . .
C35 C 0.8618(3) 0.0702(2) 0.14296(16) 0.0365(7) Uani 1 1 d . . . . .
H35 H 0.8495 0.0576 0.1921 0.044 Uiso 1 1 calc R U . . .
C36 C 0.8830(4) 0.1604(2) 0.11782(19) 0.0503(9) Uani 1 1 d . . . . .
H36A H 0.8960 0.1741 0.0697 0.075 Uiso 1 1 calc R U . . .
H36B H 0.9589 0.1653 0.1347 0.075 Uiso 1 1 calc R U . . .
H36C H 0.8075 0.1982 0.1333 0.075 Uiso 1 1 calc R U . . .
C37 C 0.9823(3) 0.0083(3) 0.1212(2) 0.0558(10) Uani 1 1 d . . . . .
H37A H 0.9687 -0.0480 0.1390 0.084 Uiso 1 1 calc R U . . .
H37B H 1.0575 0.0147 0.1378 0.084 Uiso 1 1 calc R U . . .
H37C H 0.9966 0.0192 0.0731 0.084 Uiso 1 1 calc R U . . .
C38 C 0.7316(3) 0.07440(18) 0.05139(14) 0.0312(6) Uani 1 1 d . . . . .
H38 H 0.8029 0.0875 0.0207 0.037 Uiso 1 1 calc R U . . .
C39 C 0.6204(3) 0.06807(18) 0.02852(14) 0.0327(6) Uani 1 1 d . . . . .
H39 H 0.6171 0.0776 -0.0173 0.039 Uiso 1 1 calc R U . . .
C41 C 0.5165(3) 0.03366(16) 0.14226(13) 0.0259(5) Uani 1 1 d . . . . .
C42 C 0.3987(3) 0.0105(2) 0.19100(15) 0.0343(6) Uani 1 1 d . . . . .
H42 H 0.4262 -0.0092 0.2361 0.041 Uiso 1 1 calc R U . . .
C43 C 0.2868(3) 0.0868(3) 0.1918(2) 0.0550(10) Uani 1 1 d . . . . .
H43A H 0.3169 0.1299 0.2035 0.083 Uiso 1 1 calc R U . . .
H43B H 0.2154 0.0709 0.2241 0.083 Uiso 1 1 calc R U . . .
H43C H 0.2577 0.1075 0.1481 0.083 Uiso 1 1 calc R U . . .
C44 C 0.3524(4) -0.0609(2) 0.1754(2) 0.0499(9) Uani 1 1 d . . . . .
H44A H 0.3216 -0.0425 0.1321 0.075 Uiso 1 1 calc R U . . .
H44B H 0.2826 -0.0768 0.2089 0.075 Uiso 1 1 calc R U . . .
H44C H 0.4240 -0.1083 0.1754 0.075 Uiso 1 1 calc R U . . .
C45 C 0.6870(3) -0.05383(15) 0.27648(13) 0.0270(5) Uani 1 1 d . . . . .
H45A H 0.7786 -0.0731 0.2615 0.032 Uiso 1 1 calc R U . . .
H45B H 0.6382 -0.0957 0.2763 0.032 Uiso 1 1 calc R U . . .
C46 C 0.6691(3) -0.03431(15) 0.34565(13) 0.0256(5) Uani 1 1 d . . . . .
H46A H 0.6020 -0.0605 0.3756 0.031 Uiso 1 1 calc R U . . .
H46B H 0.7505 -0.0528 0.3657 0.031 Uiso 1 1 calc R U . . .
C47 C 0.6131(3) 0.10371(15) 0.38127(12) 0.0228(5) Uani 1 1 d . . . . .
C48 C 0.7255(3) 0.12397(16) 0.39480(14) 0.0277(5) Uani 1 1 d . . . . .
C49 C 0.8561(3) 0.1068(2) 0.35157(17) 0.0368(7) Uani 1 1 d . . . . .
H49 H 0.8560 0.0603 0.3315 0.044 Uiso 1 1 calc R U . . .
C50 C 0.9728(3) 0.0809(3) 0.3920(2) 0.0564(10) Uani 1 1 d . . . . .
H50A H 0.9804 0.1275 0.4085 0.085 Uiso 1 1 calc R U . . .
H50B H 1.0515 0.0643 0.3637 0.085 Uiso 1 1 calc R U . . .
H50C H 0.9597 0.0348 0.4291 0.085 Uiso 1 1 calc R U . . .
C51 C 0.8699(4) 0.1836(3) 0.29452(19) 0.0544(9) Uani 1 1 d . . . . .
H51A H 0.7992 0.1963 0.2678 0.082 Uiso 1 1 calc R U . . .
H51B H 0.9519 0.1720 0.2670 0.082 Uiso 1 1 calc R U . . .
H51C H 0.8675 0.2307 0.3129 0.082 Uiso 1 1 calc R U . . .
C52 C 0.7123(3) 0.16280(19) 0.44784(16) 0.0360(7) Uani 1 1 d . . . . .
H52 H 0.7850 0.1774 0.4576 0.043 Uiso 1 1 calc R U . . .
C53 C 0.5939(3) 0.1798(2) 0.48572(16) 0.0399(7) Uani 1 1 d . . . . .
H53 H 0.5873 0.2045 0.5216 0.048 Uiso 1 1 calc R U . . .
C54 C 0.4845(3) 0.16063(19) 0.47091(15) 0.0364(7) Uani 1 1 d . . . . .
H54 H 0.4046 0.1734 0.4967 0.044 Uiso 1 1 calc R U . . .
C55 C 0.4907(3) 0.12244(16) 0.41799(13) 0.0269(5) Uani 1 1 d . . . . .
C56 C 0.3675(3) 0.10539(18) 0.40109(15) 0.0320(6) Uani 1 1 d . . . . .
H56 H 0.3938 0.0700 0.3685 0.038 Uiso 1 1 calc R U . . .
C57 C 0.2802(3) 0.1879(2) 0.36833(16) 0.0388(7) Uani 1 1 d . . . . .
H57A H 0.2509 0.2230 0.3999 0.058 Uiso 1 1 calc R U . . .
H57B H 0.2057 0.1759 0.3550 0.058 Uiso 1 1 calc R U . . .
H57C H 0.3294 0.2163 0.3296 0.058 Uiso 1 1 calc R U . . .
C58 C 0.2907(3) 0.0588(2) 0.46239(18) 0.0503(9) Uani 1 1 d . . . . .
H58A H 0.3491 0.0116 0.4859 0.075 Uiso 1 1 calc R U . . .
H58B H 0.2241 0.0395 0.4483 0.075 Uiso 1 1 calc R U . . .
H58C H 0.2506 0.0959 0.4916 0.075 Uiso 1 1 calc R U . . .
N1 N 0.1337(2) 0.50765(13) 0.33102(10) 0.0237(4) Uani 1 1 d . . . . .
N2 N 0.0986(2) 0.57160(13) 0.22941(10) 0.0243(4) Uani 1 1 d . . . . .
N3 N 0.6328(2) 0.02899(12) 0.23477(10) 0.0216(4) Uani 1 1 d . . . . .
N4 N 0.6286(2) 0.05822(12) 0.33007(10) 0.0223(4) Uani 1 1 d . . . . .
O1 O 0.4055(2) 0.32298(12) 0.17412(10) 0.0381(5) Uani 1 1 d . . . . .
Ag2 Ag 0.51525(2) 0.21108(2) 0.22328(2) 0.02676(6) Uani 1 1 d . . . . .
Ag1 Ag 0.27801(2) 0.40680(2) 0.22543(2) 0.02698(6) Uani 1 1 d . . . . .
C59 C 0.1115(5) -0.1629(3) 0.3915(2) 0.0583(10) Uani 1 1 d . . . . .
O2 O 0.1504(3) -0.20773(16) 0.27990(15) 0.0574(7) Uani 1 1 d . . . . .
O3 O 0.0009(3) -0.07676(15) 0.28937(13) 0.0518(6) Uani 1 1 d . . . . .
O4 O -0.0611(2) -0.20988(15) 0.34615(14) 0.0494(6) Uani 1 1 d . . . . .
F1 F 0.0193(4) -0.1333(2) 0.43655(14) 0.1018(11) Uani 1 1 d . . . . .
F2 F 0.1692(3) -0.24014(17) 0.42194(15) 0.0896(10) Uani 1 1 d . . . . .
F3 F 0.2009(3) -0.11556(17) 0.37598(14) 0.0836(9) Uani 1 1 d . . . . .
S1 S 0.04250(7) -0.16464(5) 0.31790(4) 0.03369(16) Uani 1 1 d . . . . .
O2S O 0.5791(9) 0.7621(7) 0.3600(5) 0.111(2) Uani 0.536(9) 1 d D U P A 1
C6S C 0.6771(17) 0.6956(15) 0.3360(12) 0.111(8) Uani 0.536(9) 1 d D U P A 1
C7S C 0.6428(10) 0.6598(6) 0.2857(5) 0.057(2) Uani 0.536(9) 1 d D U P A 1
C8S C 0.4845(10) 0.7001(6) 0.2871(5) 0.069(2) Uani 0.536(9) 1 d D U P A 1
C9S C 0.4555(10) 0.7528(8) 0.3394(7) 0.097(4) Uani 0.536(9) 1 d D U P A 1
O2S' O 0.5436(10) 0.7313(9) 0.3579(6) 0.111(2) Uani 0.464(9) 1 d D U P A 2
C6S' C 0.6739(14) 0.6851(12) 0.3458(10) 0.059(3) Uani 0.464(9) 1 d D U P A 2
C7S' C 0.6746(8) 0.6295(6) 0.3006(5) 0.0401(19) Uani 0.464(9) 1 d D U P A 2
C8S' C 0.5548(9) 0.6688(7) 0.2668(5) 0.067(3) Uani 0.464(9) 1 d D U P A 2
C9S' C 0.4930(14) 0.7475(9) 0.2936(8) 0.109(5) Uani 0.464(9) 1 d D U P A 2
C2S C 0.3206(7) 0.2090(5) -0.0622(4) 0.128(3) Uani 1 1 d . U . . .
H2SA H 0.3322 0.2613 -0.0550 0.153 Uiso 1 1 calc R U . . .
H2SB H 0.3967 0.1660 -0.0495 0.153 Uiso 1 1 calc R U . . .
C3S C 0.2017(5) 0.1855(4) -0.0200(3) 0.0922(17) Uani 1 1 d . U . . .
H3SA H 0.2236 0.1327 0.0123 0.111 Uiso 1 1 calc R U . . .
H3SB H 0.1560 0.2286 0.0037 0.111 Uiso 1 1 calc R U . . .
C4S C 0.1222(5) 0.1776(4) -0.0681(3) 0.0916(16) Uani 1 1 d . U . . .
H4SA H 0.0976 0.1232 -0.0553 0.110 Uiso 1 1 calc R U . . .
H4SB H 0.0433 0.2211 -0.0708 0.110 Uiso 1 1 calc R U . . .
C5S C 0.2058(8) 0.1867(5) -0.1321(3) 0.114(2) Uani 1 1 d . U . . .
H5SA H 0.2363 0.1325 -0.1436 0.137 Uiso 1 1 calc R U . . .
H5SB H 0.1564 0.2243 -0.1671 0.137 Uiso 1 1 calc R U . . .
O1S O 0.3110(5) 0.2182(3) -0.1273(2) 0.1264(16) Uani 1 1 d . U . . .
C40 C 0.5146(3) 0.04776(17) 0.07319(14) 0.0306(6) Uani 1 1 d . . . . .
H40 H 0.4405 0.0433 0.0571 0.037 Uiso 1 1 calc R U . . .

loop_
_atom_site_aniso_label
_atom_site_aniso_U_11
_atom_site_aniso_U_22
_atom_site_aniso_U_33
_atom_site_aniso_U_23
_atom_site_aniso_U_13
_atom_site_aniso_U_12
C1 0.0219(11) 0.0227(11) 0.0205(11) -0.0044(9) -0.0023(9) -0.0062(9)
C2 0.0274(13) 0.0236(11) 0.0178(11) -0.0058(9) -0.0021(9) -0.0032(9)
C3 0.0295(13) 0.0267(12) 0.0248(13) -0.0095(10) -0.0004(10) -0.0057(10)
C4 0.0289(14) 0.0356(14) 0.0360(16) -0.0058(12) -0.0044(12) -0.0097(11)
C5 0.052(2) 0.071(3) 0.099(4) -0.041(3) -0.023(2) -0.016(2)
C6 0.0332(18) 0.064(2) 0.058(2) -0.0114(19) 0.0021(16) 0.0002(16)
C7 0.0351(15) 0.0324(14) 0.0265(14) -0.0051(11) 0.0028(11) -0.0084(11)
C8 0.0455(17) 0.0321(14) 0.0236(14) -0.0017(11) -0.0058(12) -0.0023(12)
C9 0.0318(15) 0.0425(16) 0.0278(14) -0.0065(12) -0.0096(12) -0.0008(12)
C10 0.0280(13) 0.0333(13) 0.0230(13) -0.0060(10) -0.0029(10) -0.0047(11)
C11 0.0286(15) 0.0552(19) 0.0306(15) -0.0018(13) -0.0029(12) -0.0140(13)
C12 0.057(2) 0.101(4) 0.061(3) -0.017(2) -0.001(2) -0.049(2)
C13 0.0310(17) 0.087(3) 0.046(2) -0.009(2) 0.0057(15) -0.0040(18)
C14 0.0377(15) 0.0245(12) 0.0231(13) -0.0085(10) -0.0015(11) -0.0012(11)
C15 0.0343(14) 0.0270(12) 0.0222(12) -0.0123(10) -0.0017(11) 0.0031(10)
C16 0.0273(13) 0.0223(11) 0.0202(12) -0.0061(9) -0.0056(10) 0.0000(9)
C17 0.0322(14) 0.0341(14) 0.0296(14) -0.0125(11) -0.0060(11) -0.0039(11)
C18 0.0437(18) 0.054(2) 0.0388(18) -0.0170(15) -0.0040(14) -0.0202(15)
C19 0.064(3) 0.052(2) 0.066(3) -0.0093(19) -0.013(2) -0.0274(19)
C20 0.037(2) 0.088(3) 0.084(3) -0.026(3) -0.001(2) -0.019(2)
C21 0.0430(17) 0.0475(18) 0.0325(16) -0.0160(14) -0.0140(13) -0.0034(14)
C22 0.056(2) 0.0453(17) 0.0211(14) -0.0086(12) -0.0104(13) 0.0013(15)
C23 0.0466(18) 0.0353(15) 0.0203(13) -0.0017(11) -0.0025(12) -0.0057(13)
C24 0.0312(14) 0.0243(11) 0.0213(12) -0.0055(9) -0.0015(10) -0.0022(10)
C25 0.0397(16) 0.0329(14) 0.0261(14) -0.0064(11) 0.0007(12) -0.0135(12)
C26 0.0387(18) 0.055(2) 0.062(2) -0.0122(18) -0.0105(17) -0.0093(16)
C27 0.070(3) 0.0385(17) 0.052(2) -0.0076(16) -0.0062(19) -0.0249(17)
C28 0.059(2) 0.0320(15) 0.0270(15) -0.0042(12) 0.0046(14) 0.0049(14)
C29 0.075(3) 0.0357(16) 0.0283(16) -0.0105(13) 0.0034(16) 0.0049(16)
C30 0.085(3) 0.056(2) 0.0314(18) -0.0022(16) -0.0035(18) 0.026(2)
C31 0.092(4) 0.055(2) 0.067(3) -0.018(2) 0.029(3) -0.019(2)
C32 0.0171(11) 0.0248(11) 0.0220(11) -0.0046(9) -0.0018(9) -0.0066(9)
C33 0.0275(12) 0.0193(10) 0.0201(11) -0.0068(9) -0.0042(9) -0.0023(9)
C34 0.0278(13) 0.0286(12) 0.0240(13) -0.0083(10) -0.0037(10) -0.0036(10)
C35 0.0287(14) 0.0504(18) 0.0308(15) -0.0055(13) -0.0054(12) -0.0117(13)
C36 0.049(2) 0.061(2) 0.049(2) -0.0101(17) -0.0093(17) -0.0272(18)
C37 0.0300(17) 0.072(3) 0.061(2) -0.014(2) -0.0090(16) -0.0023(17)
C38 0.0333(14) 0.0342(14) 0.0240(13) -0.0062(11) 0.0005(11) -0.0061(11)
C39 0.0459(17) 0.0344(14) 0.0205(13) -0.0087(11) -0.0066(12) -0.0086(12)
C41 0.0301(13) 0.0258(12) 0.0236(12) -0.0067(10) -0.0053(10) -0.0064(10)
C42 0.0331(15) 0.0486(17) 0.0258(14) -0.0082(12) -0.0050(11) -0.0165(13)
C43 0.0373(18) 0.066(2) 0.068(3) -0.033(2) 0.0090(17) -0.0138(17)
C44 0.0438(19) 0.0479(19) 0.062(2) -0.0109(17) 0.0004(17) -0.0240(16)
C45 0.0363(14) 0.0208(11) 0.0245(13) -0.0051(9) -0.0100(11) -0.0027(10)
C46 0.0327(14) 0.0214(11) 0.0217(12) -0.0024(9) -0.0071(10) -0.0032(10)
C47 0.0286(13) 0.0220(11) 0.0185(11) -0.0057(9) -0.0056(9) -0.0032(9)
C48 0.0309(14) 0.0264(12) 0.0271(13) -0.0083(10) -0.0064(11) -0.0039(10)
C49 0.0292(14) 0.0424(16) 0.0469(18) -0.0232(14) -0.0007(13) -0.0111(12)
C50 0.0326(18) 0.069(3) 0.069(3) -0.020(2) -0.0080(17) -0.0078(17)
C51 0.056(2) 0.068(2) 0.043(2) -0.0135(18) 0.0094(17) -0.0311(19)
C52 0.0412(17) 0.0363(15) 0.0372(16) -0.0140(12) -0.0158(13) -0.0065(12)
C53 0.0509(19) 0.0413(16) 0.0310(16) -0.0197(13) -0.0119(14) 0.0016(14)
C54 0.0384(16) 0.0415(16) 0.0275(14) -0.0158(12) -0.0021(12) 0.0028(13)
C55 0.0276(13) 0.0289(12) 0.0224(12) -0.0060(10) -0.0056(10) -0.0006(10)
C56 0.0266(13) 0.0375(14) 0.0302(14) -0.0065(12) -0.0047(11) -0.0040(11)
C57 0.0320(15) 0.0446(17) 0.0342(16) 0.0003(13) -0.0084(12) -0.0040(13)
C58 0.0360(17) 0.057(2) 0.049(2) 0.0101(16) -0.0098(15) -0.0132(15)
N1 0.0284(11) 0.0223(9) 0.0195(10) -0.0076(8) -0.0029(8) -0.0002(8)
N2 0.0318(12) 0.0240(10) 0.0168(10) -0.0078(8) -0.0003(8) -0.0036(9)
N3 0.0263(11) 0.0206(9) 0.0180(10) -0.0041(8) -0.0047(8) -0.0034(8)
N4 0.0276(11) 0.0207(9) 0.0201(10) -0.0060(8) -0.0063(8) -0.0036(8)
O1 0.0521(13) 0.0272(9) 0.0219(10) -0.0035(8) 0.0040(9) 0.0082(9)
Ag2 0.03396(11) 0.02069(9) 0.02151(10) -0.00474(7) -0.00124(8) 0.00061(7)
Ag1 0.03239(11) 0.02215(9) 0.02137(10) -0.00582(7) 0.00033(8) 0.00236(7)
C59 0.074(3) 0.056(2) 0.048(2) 0.0023(18) -0.021(2) -0.027(2)
O2 0.0468(15) 0.0543(15) 0.0754(19) -0.0334(14) 0.0145(13) -0.0138(12)
O3 0.0538(15) 0.0389(12) 0.0575(16) 0.0016(11) -0.0169(12) -0.0062(11)
O4 0.0396(13) 0.0496(14) 0.0622(17) -0.0129(12) 0.0000(12) -0.0191(11)
F1 0.154(3) 0.116(3) 0.0505(16) -0.0381(17) 0.0061(18) -0.050(2)
F2 0.100(2) 0.0777(18) 0.087(2) 0.0350(15) -0.0557(17) -0.0373(16)
F3 0.103(2) 0.0784(18) 0.088(2) 0.0041(15) -0.0501(17) -0.0522(16)
S1 0.0316(4) 0.0319(3) 0.0382(4) -0.0088(3) -0.0040(3) -0.0072(3)
O2S 0.074(3) 0.159(5) 0.124(4) -0.089(4) -0.020(3) -0.002(3)
C6S 0.070(4) 0.173(14) 0.116(14) -0.098(13) -0.034(6) 0.017(6)
C7S 0.063(4) 0.072(5) 0.036(4) -0.011(4) -0.012(3) -0.011(3)
C8S 0.072(4) 0.068(5) 0.071(5) -0.025(4) -0.030(3) 0.001(4)
C9S 0.066(4) 0.121(8) 0.126(8) -0.077(7) -0.036(4) 0.012(4)
O2S' 0.074(3) 0.159(5) 0.124(4) -0.089(4) -0.020(3) -0.002(3)
C6S' 0.054(4) 0.085(5) 0.045(5) -0.027(4) 0.002(3) -0.019(3)
C7S' 0.028(3) 0.063(5) 0.032(4) -0.016(3) 0.000(2) -0.011(3)
C8S' 0.049(4) 0.101(6) 0.053(4) -0.027(4) -0.011(4) -0.002(4)
C9S' 0.083(6) 0.131(7) 0.122(6) -0.076(6) -0.040(6) 0.033(6)
C2S 0.099(4) 0.172(7) 0.094(4) 0.034(4) -0.037(3) -0.048(4)
C3S 0.068(3) 0.122(5) 0.071(3) -0.014(3) -0.010(2) 0.000(3)
C4S 0.074(3) 0.104(4) 0.103(4) -0.050(3) -0.010(3) -0.002(3)
C5S 0.155(6) 0.114(5) 0.079(4) -0.019(3) -0.011(4) -0.042(5)
O1S 0.140(4) 0.140(4) 0.085(3) -0.003(3) 0.018(3) -0.049(3)
C40 0.0379(15) 0.0322(13) 0.0266(14) -0.0064(11) -0.0122(12) -0.0110(11)

loop_
_atom_type_symbol
_atom_type_description
_atom_type_scat_dispersion_real
_atom_type_scat_dispersion_imag
_atom_type_scat_source
C C 0.0033 0.0016 'International Tables Vol C Tables 4.2.6.8 and 6.1.1.4'
H H 0.0000 0.0000 'International Tables Vol C Tables 4.2.6.8 and 6.1.1.4'
Ag Ag -0.8971 1.1015 'International Tables Vol C Tables 4.2.6.8 and 6.1.1.4'
F F 0.0171 0.0103 'International Tables Vol C Tables 4.2.6.8 and 6.1.1.4'
N N 0.0061 0.0033 'International Tables Vol C Tables 4.2.6.8 and 6.1.1.4'
O O 0.0106 0.0060 'International Tables Vol C Tables 4.2.6.8 and 6.1.1.4'
S S 0.1246 0.1234 'International Tables Vol C Tables 4.2.6.8 and 6.1.1.4'

loop_
_geom_angle_atom_site_label_1
_geom_angle_atom_site_label_2
_geom_angle_atom_site_label_3
_geom_angle
N1 C1 Ag1 129.98(18)
N2 C1 N1 108.5(2)
N2 C1 Ag1 121.08(18)
C3 C2 C10 122.3(2)
C3 C2 N1 117.6(2)
C10 C2 N1 120.1(2)
C2 C3 C4 122.4(2)
C7 C3 C2 118.0(3)
C7 C3 C4 119.6(3)
C3 C4 H4 107.8
C3 C4 C5 109.8(3)
C3 C4 C6 112.2(3)
C5 C4 H4 107.8
C6 C4 H4 107.8
C6 C4 C5 111.3(3)
C4 C5 H5A 109.5
C4 C5 H5B 109.5
C4 C5 H5C 109.5
H5A C5 H5B 109.5
H5A C5 H5C 109.5
H5B C5 H5C 109.5
C4 C6 H6A 109.5
C4 C6 H6B 109.5
C4 C6 H6C 109.5
H6A C6 H6B 109.5
H6A C6 H6C 109.5
H6B C6 H6C 109.5
C3 C7 H7 119.4
C8 C7 C3 121.1(3)
C8 C7 H7 119.4
C7 C8 H8 120.0
C7 C8 C9 119.9(3)
C9 C8 H8 120.0
C8 C9 H9 119.2
C8 C9 C10 121.5(3)
C10 C9 H9 119.2
C2 C10 C11 123.2(2)
C9 C10 C2 117.2(3)
C9 C10 C11 119.6(3)
C10 C11 H11 107.9
C10 C11 C12 110.8(3)
C10 C11 C13 111.0(3)
C12 C11 H11 107.9
C13 C11 H11 107.9
C13 C11 C12 111.1(3)
C11 C12 H12A 109.5
C11 C12 H12B 109.5
C11 C12 H12C 109.5
H12A C12 H12B 109.5
H12A C12 H12C 109.5
H12B C12 H12C 109.5
C11 C13 H13A 109.5
C11 C13 H13B 109.5
C11 C13 H13C 109.5
H13A C13 H13B 109.5
H13A C13 H13C 109.5
H13B C13 H13C 109.5
H14A C14 H14B 109.3
C15 C14 H14A 111.4
C15 C14 H14B 111.4
N1 C14 H14A 111.4
N1 C14 H14B 111.4
N1 C14 C15 101.8(2)
C14 C15 H15A 111.5
C14 C15 H15B 111.5
H15A C15 H15B 109.3
N2 C15 C14 101.6(2)
N2 C15 H15A 111.5
N2 C15 H15B 111.5
C17 C16 C24 122.4(2)
C17 C16 N2 119.7(2)
C24 C16 N2 117.9(2)
C16 C17 C18 122.9(3)
C21 C17 C16 117.0(3)
C21 C17 C18 120.0(3)
C17 C18 H18 107.7
C17 C18 C19 111.8(3)
C17 C18 C20 111.6(3)
C19 C18 H18 107.7
C19 C18 C20 110.0(3)
C20 C18 H18 107.7
C18 C19 H19A 109.5
C18 C19 H19B 109.5
C18 C19 H19C 109.5
H19A C19 H19B 109.5
H19A C19 H19C 109.5
H19B C19 H19C 109.5
C18 C20 H20A 109.5
C18 C20 H20B 109.5
C18 C20 H20C 109.5
H20A C20 H20B 109.5
H20A C20 H20C 109.5
H20B C20 H20C 109.5
C17 C21 H21 119.2
C22 C21 C17 121.6(3)
C22 C21 H21 119.2
C21 C22 H22 119.7
C21 C22 C23 120.6(3)
C23 C22 H22 119.7
C22 C23 H23 119.7
C22 C23 C24 120.7(3)
C24 C23 H23 119.7
C16 C24 C25 122.0(2)
C23 C24 C16 117.7(3)
C23 C24 C25 120.2(3)
C24 C25 H25 107.7
C24 C25 C26 109.9(2)
C24 C25 C27 112.8(3)
C26 C25 H25 107.7
C27 C25 H25 107.7
C27 C25 C26 110.9(3)
C25 C26 H26A 109.5
C25 C26 H26B 109.5
C25 C26 H26C 109.5
H26A C26 H26B 109.5
H26A C26 H26C 109.5
H26B C26 H26C 109.5
C25 C27 H27A 109.5
C25 C27 H27B 109.5
C25 C27 H27C 109.5
H27A C27 H27B 109.5
H27A C27 H27C 109.5
H27B C27 H27C 109.5
C29 C28 C31 110.1(3)
C30 C28 C29 110.5(3)
C30 C28 C31 110.0(3)
O1 C28 C29 109.0(3)
O1 C28 C30 110.0(3)
O1 C28 C31 107.2(3)
C28 C29 H29A 109.5
C28 C29 H29B 109.5
C28 C29 H29C 109.5
H29A C29 H29B 109.5
H29A C29 H29C 109.5
H29B C29 H29C 109.5
C28 C30 H30A 109.5
C28 C30 H30B 109.5
C28 C30 H30C 109.5
H30A C30 H30B 109.5
H30A C30 H30C 109.5
H30B C30 H30C 109.5
C28 C31 H31A 109.5
C28 C31 H31B 109.5
C28 C31 H31C 109.5
H31A C31 H31B 109.5
H31A C31 H31C 109.5
H31B C31 H31C 109.5
N3 C32 Ag2 121.98(18)
N4 C32 N3 108.3(2)
N4 C32 Ag2 129.21(18)
C34 C33 C41 122.5(2)
C34 C33 N3 119.1(2)
C41 C33 N3 118.4(2)
C33 C34 C35 123.0(2)
C33 C34 C38 117.5(3)
C38 C34 C35 119.5(3)
C34 C35 H35 107.8
C34 C35 C36 110.6(3)
C34 C35 C37 112.1(3)
C36 C35 H35 107.8
C37 C35 H35 107.8
C37 C35 C36 110.6(3)
C35 C36 H36A 109.5
C35 C36 H36B 109.5
C35 C36 H36C 109.5
H36A C36 H36B 109.5
H36A C36 H36C 109.5
H36B C36 H36C 109.5
C35 C37 H37A 109.5
C35 C37 H37B 109.5
C35 C37 H37C 109.5
H37A C37 H37B 109.5
H37A C37 H37C 109.5
H37B C37 H37C 109.5
C34 C38 H38 119.5
C39 C38 C34 121.0(3)
C39 C38 H38 119.5
C38 C39 H39 119.8
C40 C39 C38 120.3(3)
C40 C39 H39 119.8
C33 C41 C42 122.2(2)
C40 C41 C33 117.5(3)
C40 C41 C42 120.3(2)
C41 C42 H42 107.7
C41 C42 C43 111.3(3)
C41 C42 C44 111.6(3)
C43 C42 H42 107.7
C43 C42 C44 110.8(3)
C44 C42 H42 107.7
C42 C43 H43A 109.5
C42 C43 H43B 109.5
C42 C43 H43C 109.5
H43A C43 H43B 109.5
H43A C43 H43C 109.5
H43B C43 H43C 109.5
C42 C44 H44A 109.5
C42 C44 H44B 109.5
C42 C44 H44C 109.5
H44A C44 H44B 109.5
H44A C44 H44C 109.5
H44B C44 H44C 109.5
H45A C45 H45B 109.3
C46 C45 H45A 111.4
C46 C45 H45B 111.4
N3 C45 H45A 111.4
N3 C45 H45B 111.4
N3 C45 C46 101.61(19)
C45 C46 H46A 111.3
C45 C46 H46B 111.3
H46A C46 H46B 109.2
N4 C46 C45 102.36(19)
N4 C46 H46A 111.3
N4 C46 H46B 111.3
C48 C47 N4 117.7(2)
C55 C47 C48 122.4(2)
C55 C47 N4 119.9(2)
C47 C48 C49 121.1(2)
C52 C48 C47 117.7(3)
C52 C48 C49 121.1(3)
C48 C49 H49 107.8
C48 C49 C50 112.7(3)
C48 C49 C51 109.9(3)
C50 C49 H49 107.8
C51 C49 H49 107.8
C51 C49 C50 110.8(3)
C49 C50 H50A 109.5
C49 C50 H50B 109.5
C49 C50 H50C 109.5
H50A C50 H50B 109.5
H50A C50 H50C 109.5
H50B C50 H50C 109.5
C49 C51 H51A 109.5
C49 C51 H51B 109.5
C49 C51 H51C 109.5
H51A C51 H51B 109.5
H51A C51 H51C 109.5
H51B C51 H51C 109.5
C48 C52 H52 119.5
C53 C52 C48 121.0(3)
C53 C52 H52 119.5
C52 C53 H53 119.8
C52 C53 C54 120.3(3)
C54 C53 H53 119.8
C53 C54 H54 119.2
C53 C54 C55 121.6(3)
C55 C54 H54 119.2
C47 C55 C54 117.0(3)
C47 C55 C56 122.6(2)
C54 C55 C56 120.3(3)
C55 C56 H56 107.9
C55 C56 C57 110.3(2)
C55 C56 C58 112.3(2)
C57 C56 H56 107.9
C58 C56 H56 107.9
C58 C56 C57 110.3(2)
C56 C57 H57A 109.5
C56 C57 H57B 109.5
C56 C57 H57C 109.5
H57A C57 H57B 109.5
H57A C57 H57C 109.5
H57B C57 H57C 109.5
C56 C58 H58A 109.5
C56 C58 H58B 109.5
C56 C58 H58C 109.5
H58A C58 H58B 109.5
H58A C58 H58C 109.5
H58B C58 H58C 109.5
C1 N1 C2 127.0(2)
C1 N1 C14 112.4(2)
C2 N1 C14 120.6(2)
C1 N2 C15 112.9(2)
C1 N2 C16 125.4(2)
C16 N2 C15 121.4(2)
C32 N3 C33 123.8(2)
C32 N3 C45 113.7(2)
C33 N3 C45 121.99(19)
C32 N4 C46 113.2(2)
C32 N4 C47 126.2(2)
C47 N4 C46 120.61(19)
C28 O1 Ag2 117.23(16)
C28 O1 Ag1 118.88(16)
Ag2 O1 Ag1 122.34(10)
C32 Ag2 O1 170.75(9)
C32 Ag2 Ag1 152.99(7)
O1 Ag2 Ag1 28.86(5)
C1 Ag1 O1 173.66(9)
C1 Ag1 Ag2 156.29(7)
O1 Ag1 Ag2 28.80(5)
F1 C59 F2 106.9(4)
F1 C59 S1 111.4(3)
F2 C59 S1 111.3(3)
F3 C59 F1 107.7(4)
F3 C59 F2 107.5(3)
F3 C59 S1 111.8(3)
O2 S1 C59 103.5(2)
O2 S1 O3 115.32(17)
O2 S1 O4 114.92(15)
O3 S1 C59 101.87(17)
O3 S1 O4 115.56(15)
O4 S1 C59 102.87(18)
C6S O2S C9S 102.5(10)
O2S C6S C7S 117.6(12)
C6S C7S C8S 101.1(9)
C9S C8S C7S 104.3(7)
O2S C9S C8S 111.6(8)
C6S' O2S' C9S' 102.9(11)
O2S' C6S' C7S' 109.0(10)
C8S' C7S' C6S' 104.0(9)
C7S' C8S' C9S' 105.8(8)
O2S' C9S' C8S' 104.7(9)
H2SA C2S H2SB 108.1
C3S C2S H2SA 109.5
C3S C2S H2SB 109.5
O1S C2S H2SA 109.5
O1S C2S H2SB 109.5
O1S C2S C3S 110.7(6)
C2S C3S H3SA 111.0
C2S C3S H3SB 111.0
H3SA C3S H3SB 109.0
C4S C3S C2S 103.9(5)
C4S C3S H3SA 111.0
C4S C3S H3SB 111.0
C3S C4S H4SA 110.7
C3S C4S H4SB 110.7
H4SA C4S H4SB 108.8
C5S C4S C3S 105.0(5)
C5S C4S H4SA 110.7
C5S C4S H4SB 110.7
C4S C5S H5SA 109.8
C4S C5S H5SB 109.8
H5SA C5S H5SB 108.2
O1S C5S C4S 109.5(6)
O1S C5S H5SA 109.8
O1S C5S H5SB 109.8
C2S O1S C5S 108.5(5)
C39 C40 C41 121.1(3)
C39 C40 H40 119.5
C41 C40 H40 119.5

loop_
_geom_bond_atom_site_label_1
_geom_bond_atom_site_label_2
_geom_bond_distance
C1 N1 1.332(3)
C1 N2 1.328(3)
C1 Ag1 2.066(2)
C2 C3 1.399(4)
C2 C10 1.399(4)
C2 N1 1.434(3)
C3 C4 1.511(4)
C3 C7 1.389(4)
C4 H4 0.9800
C4 C5 1.527(5)
C4 C6 1.511(5)
C5 H5A 0.9600
C5 H5B 0.9600
C5 H5C 0.9600
C6 H6A 0.9600
C6 H6B 0.9600
C6 H6C 0.9600
C7 H7 0.9300
C7 C8 1.376(4)
C8 H8 0.9300
C8 C9 1.384(4)
C9 H9 0.9300
C9 C10 1.395(4)
C10 C11 1.514(4)
C11 H11 0.9800
C11 C12 1.528(5)
C11 C13 1.523(5)
C12 H12A 0.9600
C12 H12B 0.9600
C12 H12C 0.9600
C13 H13A 0.9600
C13 H13B 0.9600
C13 H13C 0.9600
C14 H14A 0.9700
C14 H14B 0.9700
C14 C15 1.521(4)
C14 N1 1.484(3)
C15 H15A 0.9700
C15 H15B 0.9700
C15 N2 1.482(3)
C16 C17 1.403(4)
C16 C24 1.405(4)
C16 N2 1.428(3)
C17 C18 1.512(5)
C17 C21 1.399(4)
C18 H18 0.9800
C18 C19 1.528(5)
C18 C20 1.541(5)
C19 H19A 0.9600
C19 H19B 0.9600
C19 H19C 0.9600
C20 H20A 0.9600
C20 H20B 0.9600
C20 H20C 0.9600
C21 H21 0.9300
C21 C22 1.368(5)
C22 H22 0.9300
C22 C23 1.384(5)
C23 H23 0.9300
C23 C24 1.395(4)
C24 C25 1.517(4)
C25 H25 0.9800
C25 C26 1.523(5)
C25 C27 1.519(4)
C26 H26A 0.9600
C26 H26B 0.9600
C26 H26C 0.9600
C27 H27A 0.9600
C27 H27B 0.9600
C27 H27C 0.9600
C28 C29 1.520(4)
C28 C30 1.503(5)
C28 C31 1.531(6)
C28 O1 1.438(4)
C29 H29A 0.9600
C29 H29B 0.9600
C29 H29C 0.9600
C30 H30A 0.9600
C30 H30B 0.9600
C30 H30C 0.9600
C31 H31A 0.9600
C31 H31B 0.9600
C31 H31C 0.9600
C32 N3 1.329(3)
C32 N4 1.329(3)
C32 Ag2 2.061(2)
C33 C34 1.394(4)
C33 C41 1.399(4)
C33 N3 1.434(3)
C34 C35 1.516(4)
C34 C38 1.396(4)
C35 H35 0.9800
C35 C36 1.531(5)
C35 C37 1.526(5)
C36 H36A 0.9600
C36 H36B 0.9600
C36 H36C 0.9600
C37 H37A 0.9600
C37 H37B 0.9600
C37 H37C 0.9600
C38 H38 0.9300
C38 C39 1.380(4)
C39 H39 0.9300
C39 C40 1.375(4)
C41 C42 1.524(4)
C41 C40 1.397(4)
C42 H42 0.9800
C42 C43 1.526(5)
C42 C44 1.529(4)
C43 H43A 0.9600
C43 H43B 0.9600
C43 H43C 0.9600
C44 H44A 0.9600
C44 H44B 0.9600
C44 H44C 0.9600
C45 H45A 0.9700
C45 H45B 0.9700
C45 C46 1.529(4)
C45 N3 1.479(3)
C46 H46A 0.9700
C46 H46B 0.9700
C46 N4 1.479(3)
C47 C48 1.406(4)
C47 C55 1.395(4)
C47 N4 1.433(3)
C48 C49 1.521(4)
C48 C52 1.394(4)
C49 H49 0.9800
C49 C50 1.528(5)
C49 C51 1.527(5)
C50 H50A 0.9600
C50 H50B 0.9600
C50 H50C 0.9600
C51 H51A 0.9600
C51 H51B 0.9600
C51 H51C 0.9600
C52 H52 0.9300
C52 C53 1.370(5)
C53 H53 0.9300
C53 C54 1.378(5)
C54 H54 0.9300
C54 C55 1.398(4)
C55 C56 1.517(4)
C56 H56 0.9800
C56 C57 1.536(4)
C56 C58 1.525(4)
C57 H57A 0.9600
C57 H57B 0.9600
C57 H57C 0.9600
C58 H58A 0.9600
C58 H58B 0.9600
C58 H58C 0.9600
O1 Ag2 2.0761(19)
O1 Ag1 2.0800(19)
Ag2 Ag1 3.6409(4)
C59 F1 1.331(5)
C59 F2 1.338(5)
C59 F3 1.327(5)
C59 S1 1.817(4)
O2 S1 1.430(3)
O3 S1 1.435(2)
O4 S1 1.440(2)
O2S C6S 1.461(13)
O2S C9S 1.499(12)
C6S C7S 1.470(13)
C7S C8S 1.649(12)
C8S C9S 1.525(11)
O2S' C6S' 1.427(12)
O2S' C9S' 1.463(11)
C6S' C7S' 1.489(9)
C7S' C8S' 1.485(8)
C8S' C9S' 1.531(9)
C2S H2SA 0.9700
C2S H2SB 0.9700
C2S C3S 1.478(8)
C2S O1S 1.340(8)
C3S H3SA 0.9700
C3S H3SB 0.9700
C3S C4S 1.465(7)
C4S H4SA 0.9700
C4S H4SB 0.9700
C4S C5S 1.457(8)
C5S H5SA 0.9700
C5S H5SB 0.9700
C5S O1S 1.372(8)
C40 H40 0.9300

loop_
_geom_torsion_atom_site_label_1
_geom_torsion_atom_site_label_2
_geom_torsion_atom_site_label_3
_geom_torsion_atom_site_label_4
_geom_torsion
C2 C3 C4 C5 104.0(3)
C2 C3 C4 C6 -131.6(3)
C2 C3 C7 C8 -1.2(4)
C2 C10 C11 C12 120.9(3)
C2 C10 C11 C13 -115.1(3)
C3 C2 C10 C9 -0.9(4)
C3 C2 C10 C11 179.5(3)
C3 C2 N1 C1 -101.3(3)
C3 C2 N1 C14 77.0(3)
C3 C7 C8 C9 0.3(4)
C4 C3 C7 C8 177.2(3)
C7 C3 C4 C5 -74.3(4)
C7 C3 C4 C6 50.1(4)
C7 C8 C9 C10 0.3(5)
C8 C9 C10 C2 -0.1(4)
C8 C9 C10 C11 179.6(3)
C9 C10 C11 C12 -58.8(4)
C9 C10 C11 C13 65.2(4)
C10 C2 C3 C4 -176.8(3)
C10 C2 C3 C7 1.5(4)
C10 C2 N1 C1 81.2(3)
C10 C2 N1 C14 -100.5(3)
C14 C15 N2 C1 13.5(3)
C14 C15 N2 C16 -172.1(2)
C15 C14 N1 C1 14.7(3)
C15 C14 N1 C2 -163.8(2)
C16 C17 C18 C19 -108.9(3)
C16 C17 C18 C20 127.4(3)
C16 C17 C21 C22 -1.2(4)
C16 C24 C25 C26 100.8(3)
C16 C24 C25 C27 -134.8(3)
C17 C16 C24 C23 -1.0(4)
C17 C16 C24 C25 -179.0(2)
C17 C16 N2 C1 79.0(3)
C17 C16 N2 C15 -94.7(3)
C17 C21 C22 C23 0.2(5)
C18 C17 C21 C22 179.0(3)
C21 C17 C18 C19 70.8(4)
C21 C17 C18 C20 -52.9(4)
C21 C22 C23 C24 0.5(5)
C22 C23 C24 C16 -0.1(4)
C22 C23 C24 C25 178.0(3)
C23 C24 C25 C26 -77.2(3)
C23 C24 C25 C27 47.2(4)
C24 C16 C17 C18 -178.6(3)
C24 C16 C17 C21 1.7(4)
C24 C16 N2 C1 -102.3(3)
C24 C16 N2 C15 84.0(3)
C29 C28 O1 Ag2 39.6(4)
C29 C28 O1 Ag1 -154.2(2)
C30 C28 O1 Ag2 160.9(3)
C30 C28 O1 Ag1 -32.9(4)
C31 C28 O1 Ag2 -79.5(3)
C31 C28 O1 Ag1 86.7(3)
C33 C34 C35 C36 -115.6(3)
C33 C34 C35 C37 120.4(3)
C33 C34 C38 C39 0.2(4)
C33 C41 C42 C43 104.7(3)
C33 C41 C42 C44 -130.9(3)
C33 C41 C40 C39 0.6(4)
C34 C33 C41 C42 178.8(2)
C34 C33 C41 C40 -1.3(4)
C34 C33 N3 C32 83.9(3)
C34 C33 N3 C45 -86.9(3)
C34 C38 C39 C40 -0.8(4)
C35 C34 C38 C39 -179.2(3)
C38 C34 C35 C36 63.8(4)
C38 C34 C35 C37 -60.2(4)
C38 C39 C40 C41 0.4(4)
C41 C33 C34 C35 -179.7(3)
C41 C33 C34 C38 0.9(4)
C41 C33 N3 C32 -96.4(3)
C41 C33 N3 C45 92.9(3)
C42 C41 C40 C39 -179.5(3)
C45 C46 N4 C32 8.4(3)
C45 C46 N4 C47 -174.2(2)
C46 C45 N3 C32 7.9(3)
C46 C45 N3 C33 179.5(2)
C47 C48 C49 C50 -144.7(3)
C47 C48 C49 C51 91.2(3)
C47 C48 C52 C53 0.6(4)
C47 C55 C56 C57 -105.9(3)
C47 C55 C56 C58 130.6(3)
C48 C47 C55 C54 -1.8(4)
C48 C47 C55 C56 176.3(2)
C48 C47 N4 C32 -98.5(3)
C48 C47 N4 C46 84.4(3)
C48 C52 C53 C54 -1.6(5)
C49 C48 C52 C53 178.5(3)
C52 C48 C49 C50 37.4(4)
C52 C48 C49 C51 -86.7(3)
C52 C53 C54 C55 1.0(5)
C53 C54 C55 C47 0.7(4)
C53 C54 C55 C56 -177.4(3)
C54 C55 C56 C57 72.1(3)
C54 C55 C56 C58 -51.4(4)
C55 C47 C48 C49 -176.8(3)
C55 C47 C48 C52 1.2(4)
C55 C47 N4 C32 84.8(3)
C55 C47 N4 C46 -92.3(3)
N1 C1 N2 C15 -4.8(3)
N1 C1 N2 C16 -179.0(2)
N1 C2 C3 C4 5.7(4)
N1 C2 C3 C7 -176.0(2)
N1 C2 C10 C9 176.6(2)
N1 C2 C10 C11 -3.1(4)
N1 C14 C15 N2 -15.5(3)
N2 C1 N1 C2 171.6(2)
N2 C1 N1 C14 -6.8(3)
N2 C16 C17 C18 0.1(4)
N2 C16 C17 C21 -179.7(2)
N2 C16 C24 C23 -179.7(2)
N2 C16 C24 C25 2.3(4)
N3 C32 N4 C46 -3.8(3)
N3 C32 N4 C47 179.0(2)
N3 C33 C34 C35 0.0(4)
N3 C33 C34 C38 -179.4(2)
N3 C33 C41 C42 -0.9(4)
N3 C33 C41 C40 179.0(2)
N3 C45 C46 N4 -8.9(3)
N4 C32 N3 C33 -174.4(2)
N4 C32 N3 C45 -2.9(3)
N4 C47 C48 C49 6.6(4)
N4 C47 C48 C52 -175.4(2)
N4 C47 C55 C54 174.7(2)
N4 C47 C55 C56 -7.1(4)
Ag2 C32 N3 C33 13.1(3)
Ag2 C32 N3 C45 -175.42(17)
Ag2 C32 N4 C46 167.95(19)
Ag2 C32 N4 C47 -9.3(4)
Ag1 C1 N1 C2 -16.1(4)
Ag1 C1 N1 C14 165.5(2)
Ag1 C1 N2 C15 -177.85(18)
Ag1 C1 N2 C16 7.9(4)
F1 C59 S1 O2 -172.7(3)
F1 C59 S1 O3 67.3(3)
F1 C59 S1 O4 -52.7(3)
F2 C59 S1 O2 -53.4(3)
F2 C59 S1 O3 -173.5(3)
F2 C59 S1 O4 66.5(3)
F3 C59 S1 O2 66.7(4)
F3 C59 S1 O3 -53.3(4)
F3 C59 S1 O4 -173.3(3)
O2S C6S C7S C8S -11(2)
C6S O2S C9S C8S -16.3(17)
C6S C7S C8S C9S -0.2(15)
C7S C8S C9S O2S 10.5(13)
C9S O2S C6S C7S 17(2)
O2S' C6S' C7S' C8S' 21.3(17)
C6S' O2S' C9S' C8S' 35.5(17)
C6S' C7S' C8S' C9S' 1.6(14)
C7S' C8S' C9S' O2S' -22.9(15)
C9S' O2S' C6S' C7S' -36.0(19)
C2S C3S C4S C5S 6.7(7)
C3S C2S O1S C5S -11.7(9)
C3S C4S C5S O1S -14.1(8)
C4S C5S O1S C2S 16.2(9)
O1S C2S C3S C4S 2.7(9)
C40 C41 C42 C43 -75.2(3)
C40 C41 C42 C44 49.2(4)
